data_7156744
loop_
_publ_author_name
'Saini, Hitesh Kumar'
'Dhiman, Shiv'
'Nandwana, Nitesh Kumar'
'Krishnan, Rangan'
'Kumar, Anil'

_publ_section_title
;
 Copper and palladium-catalyzed sequential reactions: one-pot synthesis of
 isoindolo[2,1-b]isoquinolin-7(5H)-ones.
;
_journal_issue 17
_journal_name_full 'Organic &amp; biomolecular chemistry'
_journal_page_first 4281
_journal_page_last 4290
_journal_paper_doi 10.1039/c9ob00440h
_journal_volume 17
_journal_year 2019
_chemical_formula_moiety 'C30 H21 N O'
_chemical_formula_sum 'C30 H21 N O'
_chemical_formula_weight 411.48
_space_group_crystal_system monoclinic
_space_group_IT_number 14
_space_group_name_Hall '-P 2ybc'
_space_group_name_H-M_alt 'P 1 21/c 1'
_symmetry_space_group_name_Hall '-P 2ybc'
_symmetry_space_group_name_H-M 'P 1 21/c 1'
_atom_sites_solution_hydrogens geom
_atom_sites_solution_primary dual
_audit_creation_date 2017-10-25
_audit_creation_method
;
Olex2 1.2
(compiled 2017.08.10 svn.r3458 for OlexSys, GUI svn.r5381)
;
_audit_update_record
;
2018-07-03 deposited with the CCDC.    2019-03-26 downloaded from the CCDC.
;
_cell_angle_alpha 90
_cell_angle_beta 110.575(3)
_cell_angle_gamma 90
_cell_formula_units_Z 4
_cell_length_a 14.9969(4)
_cell_length_b 14.8584(3)
_cell_length_c 10.6249(3)
_cell_measurement_reflns_used 5997
_cell_measurement_temperature 93(2)
_cell_measurement_theta_max 73.9090
_cell_measurement_theta_min 4.3690
_cell_volume 2216.53(11)
_computing_cell_refinement 'CrysAlisPro 1.171.39.20a (Rigaku OD, 2015)'
_computing_data_collection 'CrysAlisPro 1.171.39.20a (Rigaku OD, 2015)'
_computing_data_reduction 'CrysAlisPro 1.171.39.20a (Rigaku OD, 2015)'
_computing_molecular_graphics 'Olex2 (Dolomanov et al., 2009)'
_computing_publication_material 'Olex2 (Dolomanov et al., 2009)'
_computing_structure_refinement 'ShelXL (Sheldrick, 2015)'
_computing_structure_solution 'ShelXT (Sheldrick, 2015)'
_diffrn_ambient_temperature 93(2)
_diffrn_detector 'CCD plate'
_diffrn_measured_fraction_theta_full 0.982
_diffrn_measured_fraction_theta_max 0.974
_diffrn_measurement_details
;
List of Runs (angles in degrees, time in seconds):

  # Type    Start    End  Width  t~exp~   \w     \q     \k     \f   Frames
#--------------------------------------------------------------------------
  1  \w    -23.00  81.00   0.50    7.00    --    0.00  57.00-180.00  208
  2  \w    -76.00 -50.00   0.50    7.00    --    0.00 -37.00 150.00   52
  3  \w      5.00  31.00   0.50    7.00    --    0.00  57.00 150.00   52
  4  \w    -44.00 -19.00   0.50    7.00    --    0.00 -37.00 150.00   50
  5  \w     52.00 128.00   0.50   28.00    --   95.80 -82.00 -30.00  152
  6  \w     80.00 142.00   0.50   28.00    --   95.80  30.00 -90.00  124
  7  \w     72.00 155.00   0.50   28.00    --   95.80  61.00 120.00  166
  8  \w     27.00  70.00   0.50   28.00    --   95.80 -61.00  30.00   86
  9  \w    108.00 169.00   0.50   28.00    --   95.80  45.00-180.00  122
;
_diffrn_measurement_device 'four-circle diffractometer'
_diffrn_measurement_device_type 'XtaLAB Pro: Kappa dual offset/far'
_diffrn_measurement_method '\w scans'
_diffrn_orient_matrix_type 'CrysAlisPro convention (1999,Acta A55,543-557)'
_diffrn_orient_matrix_UB_11 0.0863526000
_diffrn_orient_matrix_UB_12 0.0638768000
_diffrn_orient_matrix_UB_13 0.0457670000
_diffrn_orient_matrix_UB_21 -0.0658438000
_diffrn_orient_matrix_UB_22 0.0785451000
_diffrn_orient_matrix_UB_23 0.0046534000
_diffrn_orient_matrix_UB_31 0.0157892000
_diffrn_orient_matrix_UB_32 -0.0223066000
_diffrn_orient_matrix_UB_33 0.1479204000
_diffrn_radiation_monochromator graphite
_diffrn_radiation_probe x-ray
_diffrn_radiation_type CuK\a
_diffrn_radiation_wavelength 1.54184
_diffrn_reflns_av_R_equivalents 0.0186
_diffrn_reflns_av_unetI/netI 0.0195
_diffrn_reflns_Laue_measured_fraction_full 0.982
_diffrn_reflns_Laue_measured_fraction_max 0.974
_diffrn_reflns_limit_h_max 18
_diffrn_reflns_limit_h_min -13
_diffrn_reflns_limit_k_max 18
_diffrn_reflns_limit_k_min -12
_diffrn_reflns_limit_l_max 12
_diffrn_reflns_limit_l_min -12
_diffrn_reflns_number 7754
_diffrn_reflns_point_group_measured_fraction_full 0.982
_diffrn_reflns_point_group_measured_fraction_max 0.974
_diffrn_reflns_theta_full 67.684
_diffrn_reflns_theta_max 74.409
_diffrn_reflns_theta_min 4.332
_diffrn_source 'fine-focus sealed X-ray tube'
_diffrn_source_type 'Enhance (Cu) X-ray Source'
_exptl_absorpt_coefficient_mu 0.575
_exptl_absorpt_correction_T_max 1.00000
_exptl_absorpt_correction_T_min 0.89883
_exptl_absorpt_correction_type multi-scan
_exptl_absorpt_process_details
;
CrysAlisPro 1.171.39.20a (Rigaku Oxford Diffraction, 2015)
Empirical absorption correction using spherical harmonics,
 implemented in SCALE3 ABSPACK scaling algorithm.
;
_exptl_crystal_colour Yellow
_exptl_crystal_density_diffrn 1.233
_exptl_crystal_description Block
_exptl_crystal_F_000 864
_exptl_crystal_size_max 0.1
_exptl_crystal_size_mid 0.1
_exptl_crystal_size_min 0.06
_refine_diff_density_max 0.435
_refine_diff_density_min -0.170
_refine_diff_density_rms 0.032
_refine_ls_extinction_coef 0.00093(17)
_refine_ls_extinction_expression Fc^*^=kFc[1+0.001xFc^2^\l^3^/sin(2\q)]^-1/4^
_refine_ls_extinction_method 'SHELXL-2016/4 (Sheldrick 2016)'
_refine_ls_goodness_of_fit_ref 1.024
_refine_ls_hydrogen_treatment constr
_refine_ls_matrix_type full
_refine_ls_number_parameters 290
_refine_ls_number_reflns 3961
_refine_ls_number_restraints 0
_refine_ls_restrained_S_all 1.024
_refine_ls_R_factor_all 0.0395
_refine_ls_R_factor_gt 0.0379
_refine_ls_shift/su_max 0.000
_refine_ls_shift/su_mean 0.000
_refine_ls_structure_factor_coef Fsqd
_refine_ls_weighting_details 'w=1/[\s^2^(Fo^2^)+(0.0477P)^2^+0.7874P] where P=(Fo^2^+2Fc^2^)/3'
_refine_ls_weighting_scheme calc
_refine_ls_wR_factor_gt 0.0994
_refine_ls_wR_factor_ref 0.1006
_reflns_Friedel_coverage 0.000
_reflns_number_gt 3723
_reflns_number_total 3961
_reflns_threshold_expression 'I > 2\s(I)'
_cod_data_source_file c9ob00440h2.cif
_cod_data_source_block exp-188-hks-934-2
_cod_depositor_comments 'Adding full bibliography for 7156743--7156745.cif.'
_cod_database_code 7156744
_shelx_shelxl_version_number 2016/4
_shelx_space_group_comment
;
The symmetry employed for this shelxl refinement is uniquely defined
by the following loop, which should always be used as a source of
symmetry information in preference to the above space-group names.
They are only intended as comments.
;
_reflns_odcompleteness_completeness 92.02
_reflns_odcompleteness_iscentric 1
_reflns_odcompleteness_theta 66.97
_olex2_refinement_description
;
1. Fixed Uiso
 At 1.2 times of:
  All C(H) groups, All C(H,H) groups
2.a Secondary CH2 refined with riding coordinates:
 C16(H16A,H16B)
2.b Aromatic/amide H refined with riding coordinates:
 C18(H18), C9(H9), C11(H11), C19(H19), C3(H3), C15(H15), C20(H20), C21(H21),
 C26(H26), C4(H4), C12(H12), C6(H6), C5(H5), C28(H28), C27(H27), C13(H13),
 C14(H14), C30(H30), C29(H29)
;
_olex2_submission_special_instructions 'No special instructions were received'
_oxdiff_exptl_absorpt_empirical_details
;
Empirical correction (ABSPACK) includes:
- Absorption correction using spherical harmonics
- Frame scaling
;
_oxdiff_exptl_absorpt_empirical_full_max 1.299
_oxdiff_exptl_absorpt_empirical_full_min 0.733

loop_
_space_group_symop_operation_xyz
'x, y, z'
'-x, y+1/2, -z+1/2'
'-x, -y, -z'
'x, -y-1/2, z-1/2'

loop_
_atom_site_label
_atom_site_type_symbol
_atom_site_fract_x
_atom_site_fract_y
_atom_site_fract_z
_atom_site_U_iso_or_equiv
_atom_site_adp_type
_atom_site_occupancy
_atom_site_site_symmetry_order
_atom_site_calc_flag
_atom_site_refinement_flags_posn
O1 O 0.89236(6) 0.60262(6) 0.68535(9) 0.0324(2) Uani 1 1 d .
N1 N 0.81347(7) 0.67560(6) 0.48531(10) 0.0241(2) Uani 1 1 d .
C17 C 0.76128(8) 0.52316(8) 0.38743(11) 0.0238(2) Uani 1 1 d .
C7 C 0.88004(8) 0.66980(8) 0.61491(12) 0.0259(3) Uani 1 1 d .
C16 C 0.73687(8) 0.60962(8) 0.44265(12) 0.0241(2) Uani 1 1 d .
H16A H 0.682390 0.636764 0.374253 0.029 Uiso 1 1 calc R
H16B H 0.718037 0.595226 0.518813 0.029 Uiso 1 1 calc R
C2 C 0.88411(8) 0.81428(8) 0.53530(12) 0.0272(3) Uani 1 1 d .
C8 C 0.81074(8) 0.76339(8) 0.43151(12) 0.0245(2) Uani 1 1 d .
C1 C 0.92634(8) 0.75863(8) 0.64504(13) 0.0282(3) Uani 1 1 d .
C10 C 0.68258(9) 0.75301(8) 0.19759(12) 0.0282(3) Uani 1 1 d .
C18 C 0.85338(9) 0.50095(8) 0.39663(12) 0.0277(3) Uani 1 1 d .
H18 H 0.902527 0.541769 0.434652 0.033 Uiso 1 1 calc R
C22 C 0.68758(9) 0.46107(8) 0.32753(12) 0.0279(3) Uani 1 1 d .
C23 C 0.58979(9) 0.48724(8) 0.30558(13) 0.0304(3) Uani 1 1 d .
C9 C 0.75242(9) 0.79756(8) 0.31466(12) 0.0276(3) Uani 1 1 d .
H9 H 0.756854 0.859551 0.306268 0.033 Uiso 1 1 calc R
C11 C 0.70337(9) 0.67224(9) 0.14711(13) 0.0309(3) Uani 1 1 d .
H11 H 0.761232 0.643786 0.191075 0.037 Uiso 1 1 calc R
C25 C 0.41647(9) 0.55163(8) 0.24528(13) 0.0297(3) Uani 1 1 d .
C19 C 0.87323(9) 0.41868(9) 0.34991(13) 0.0315(3) Uani 1 1 d .
H19 H 0.934948 0.405581 0.354575 0.038 Uiso 1 1 calc R
C24 C 0.51208(9) 0.51709(8) 0.28207(14) 0.0320(3) Uani 1 1 d .
C3 C 0.91189(10) 0.90422(9) 0.53809(14) 0.0346(3) Uani 1 1 d .
H3 H 0.885562 0.941570 0.464018 0.041 Uiso 1 1 calc R
C15 C 0.59558(10) 0.79509(10) 0.12849(14) 0.0376(3) Uani 1 1 d .
H15 H 0.580523 0.849214 0.160211 0.045 Uiso 1 1 calc R
C20 C 0.80147(10) 0.35638(9) 0.29658(14) 0.0362(3) Uani 1 1 d .
H20 H 0.815276 0.300493 0.268481 0.043 Uiso 1 1 calc R
C21 C 0.70875(10) 0.37730(9) 0.28500(15) 0.0363(3) Uani 1 1 d .
H21 H 0.660431 0.335389 0.248764 0.044 Uiso 1 1 calc R
C26 C 0.36467(10) 0.54258(10) 0.33054(15) 0.0379(3) Uani 1 1 d .
H26 H 0.392703 0.515877 0.414414 0.046 Uiso 1 1 calc R
C4 C 0.98014(10) 0.93578(10) 0.65530(15) 0.0402(3) Uani 1 1 d .
H4 H 0.998921 0.995715 0.660156 0.048 Uiso 1 1 calc R
C12 C 0.63906(10) 0.63386(11) 0.03248(14) 0.0398(3) Uani 1 1 d .
H12 H 0.653511 0.579534 0.000581 0.048 Uiso 1 1 calc R
C6 C 0.99529(9) 0.78996(10) 0.76251(14) 0.0354(3) Uani 1 1 d .
H6 H 1.022852 0.752201 0.835742 0.043 Uiso 1 1 calc R
C5 C 1.02130(10) 0.88000(11) 0.76595(15) 0.0406(3) Uani 1 1 d .
H5 H 1.066785 0.903298 0.843168 0.049 Uiso 1 1 calc R
C28 C 0.22953(10) 0.61350(9) 0.16816(15) 0.0390(3) Uani 1 1 d .
H28 H 0.166954 0.633734 0.141992 0.047 Uiso 1 1 calc R
C27 C 0.27171(10) 0.57309(10) 0.29122(16) 0.0411(3) Uani 1 1 d .
H27 H 0.237478 0.566186 0.348550 0.049 Uiso 1 1 calc R
C13 C 0.55350(11) 0.67603(12) -0.03465(15) 0.0470(4) Uani 1 1 d .
H13 H 0.510541 0.650222 -0.111965 0.056 Uiso 1 1 calc R
C14 C 0.53153(11) 0.75654(12) 0.01280(16) 0.0471(4) Uani 1 1 d .
H14 H 0.473893 0.784923 -0.032683 0.057 Uiso 1 1 calc R
C30 C 0.37363(12) 0.59331(12) 0.12249(17) 0.0508(4) Uani 1 1 d .
H30 H 0.407619 0.601006 0.065000 0.061 Uiso 1 1 calc R
C29 C 0.28060(12) 0.62374(13) 0.08417(17) 0.0558(5) Uani 1 1 d .
H29 H 0.252499 0.651296 0.000965 0.067 Uiso 1 1 calc R

loop_
_atom_site_aniso_label
_atom_site_aniso_U_11
_atom_site_aniso_U_22
_atom_site_aniso_U_33
_atom_site_aniso_U_23
_atom_site_aniso_U_13
_atom_site_aniso_U_12
O1 0.0309(5) 0.0341(5) 0.0314(5) 0.0036(4) 0.0101(4) 0.0071(4)
N1 0.0209(5) 0.0245(5) 0.0271(5) -0.0017(4) 0.0086(4) -0.0018(4)
C17 0.0240(6) 0.0251(6) 0.0232(6) 0.0019(4) 0.0093(5) -0.0001(4)
C7 0.0215(6) 0.0303(6) 0.0271(6) -0.0008(5) 0.0100(5) 0.0040(5)
C16 0.0204(5) 0.0253(5) 0.0279(6) 0.0002(5) 0.0104(5) -0.0015(4)
C2 0.0236(6) 0.0308(6) 0.0308(6) -0.0053(5) 0.0139(5) -0.0030(5)
C8 0.0240(6) 0.0245(5) 0.0289(6) -0.0019(5) 0.0142(5) -0.0018(4)
C1 0.0204(6) 0.0349(6) 0.0316(6) -0.0074(5) 0.0119(5) -0.0010(5)
C10 0.0287(6) 0.0321(6) 0.0255(6) 0.0040(5) 0.0116(5) -0.0024(5)
C18 0.0236(6) 0.0300(6) 0.0292(6) -0.0016(5) 0.0090(5) -0.0011(5)
C22 0.0253(6) 0.0288(6) 0.0298(6) -0.0007(5) 0.0097(5) -0.0019(5)
C23 0.0264(6) 0.0267(6) 0.0348(7) -0.0065(5) 0.0067(5) -0.0043(5)
C9 0.0300(6) 0.0250(6) 0.0306(6) 0.0009(5) 0.0140(5) -0.0019(5)
C11 0.0308(6) 0.0374(7) 0.0278(6) 0.0002(5) 0.0146(5) -0.0037(5)
C25 0.0271(6) 0.0256(6) 0.0376(7) -0.0038(5) 0.0129(6) -0.0045(5)
C19 0.0259(6) 0.0359(7) 0.0320(6) -0.0013(5) 0.0092(5) 0.0065(5)
C24 0.0314(7) 0.0287(6) 0.0373(7) -0.0047(5) 0.0137(6) -0.0076(5)
C3 0.0363(7) 0.0322(7) 0.0410(7) -0.0079(5) 0.0209(6) -0.0094(5)
C15 0.0351(7) 0.0376(7) 0.0393(7) 0.0049(6) 0.0120(6) 0.0020(6)
C20 0.0376(7) 0.0295(6) 0.0398(7) -0.0062(5) 0.0116(6) 0.0044(5)
C21 0.0330(7) 0.0303(6) 0.0431(8) -0.0073(6) 0.0101(6) -0.0048(5)
C26 0.0357(7) 0.0424(7) 0.0387(7) 0.0070(6) 0.0168(6) 0.0051(6)
C4 0.0403(8) 0.0401(7) 0.0480(8) -0.0165(6) 0.0252(7) -0.0162(6)
C12 0.0409(8) 0.0500(8) 0.0326(7) -0.0097(6) 0.0180(6) -0.0103(6)
C6 0.0236(6) 0.0507(8) 0.0324(7) -0.0094(6) 0.0103(6) -0.0022(6)
C5 0.0274(7) 0.0564(9) 0.0408(8) -0.0224(7) 0.0156(6) -0.0140(6)
C28 0.0318(7) 0.0372(7) 0.0493(8) 0.0018(6) 0.0159(7) 0.0052(6)
C27 0.0372(8) 0.0438(8) 0.0505(9) 0.0087(7) 0.0257(7) 0.0054(6)
C13 0.0382(8) 0.0692(11) 0.0299(7) -0.0078(7) 0.0072(6) -0.0118(7)
C14 0.0321(7) 0.0634(10) 0.0396(8) 0.0077(7) 0.0046(7) 0.0002(7)
C30 0.0470(9) 0.0656(10) 0.0509(9) 0.0197(8) 0.0311(8) 0.0153(8)
C29 0.0501(9) 0.0752(12) 0.0468(9) 0.0238(8) 0.0230(8) 0.0249(9)

loop_
_atom_type_symbol
_atom_type_description
_atom_type_scat_dispersion_real
_atom_type_scat_dispersion_imag
_atom_type_scat_source
C C 0.0181 0.0091 'International Tables Vol C Tables 4.2.6.8 and 6.1.1.4'
H H 0.0000 0.0000 'International Tables Vol C Tables 4.2.6.8 and 6.1.1.4'
N N 0.0311 0.0180 'International Tables Vol C Tables 4.2.6.8 and 6.1.1.4'
O O 0.0492 0.0322 'International Tables Vol C Tables 4.2.6.8 and 6.1.1.4'

loop_
_geom_angle_atom_site_label_1
_geom_angle_atom_site_label_2
_geom_angle_atom_site_label_3
_geom_angle
C7 N1 C16 118.68(10)
C7 N1 C8 111.40(10)
C8 N1 C16 125.84(10)
C18 C17 C16 123.06(11)
C18 C17 C22 118.62(11)
C22 C17 C16 118.29(10)
O1 C7 N1 123.94(11)
O1 C7 C1 129.83(12)
N1 C7 C1 106.21(10)
N1 C16 C17 114.91(9)
N1 C16 H16A 108.5
N1 C16 H16B 108.5
C17 C16 H16A 108.5
C17 C16 H16B 108.5
H16A C16 H16B 107.5
C1 C2 C8 108.98(11)
C1 C2 C3 120.50(12)
C3 C2 C8 130.49(12)
N1 C8 C2 105.28(10)
C9 C8 N1 129.62(11)
C9 C8 C2 125.03(11)
C2 C1 C7 108.07(11)
C2 C1 C6 122.02(12)
C6 C1 C7 129.75(12)
C11 C10 C9 121.56(11)
C11 C10 C15 118.44(12)
C15 C10 C9 119.85(12)
C17 C18 H18 119.5
C17 C18 C19 121.05(11)
C19 C18 H18 119.5
C17 C22 C23 118.96(11)
C21 C22 C17 119.87(11)
C21 C22 C23 121.11(11)
C24 C23 C22 172.87(14)
C8 C9 C10 130.58(11)
C8 C9 H9 114.7
C10 C9 H9 114.7
C10 C11 H11 119.6
C12 C11 C10 120.85(13)
C12 C11 H11 119.6
C26 C25 C24 121.24(12)
C30 C25 C24 120.25(12)
C30 C25 C26 118.50(12)
C18 C19 H19 119.9
C20 C19 C18 120.14(12)
C20 C19 H19 119.9
C23 C24 C25 176.56(14)
C2 C3 H3 121.2
C4 C3 C2 117.59(13)
C4 C3 H3 121.2
C10 C15 H15 119.8
C14 C15 C10 120.46(14)
C14 C15 H15 119.8
C19 C20 H20 120.1
C19 C20 C21 119.89(12)
C21 C20 H20 120.1
C22 C21 H21 119.8
C20 C21 C22 120.33(12)
C20 C21 H21 119.8
C25 C26 H26 119.8
C27 C26 C25 120.36(13)
C27 C26 H26 119.8
C3 C4 H4 119.2
C3 C4 C5 121.68(13)
C5 C4 H4 119.2
C11 C12 H12 119.9
C13 C12 C11 120.12(14)
C13 C12 H12 119.9
C1 C6 H6 121.4
C5 C6 C1 117.29(13)
C5 C6 H6 121.4
C4 C5 H5 119.6
C6 C5 C4 120.89(13)
C6 C5 H5 119.6
C27 C28 H28 120.3
C29 C28 H28 120.3
C29 C28 C27 119.41(13)
C26 C27 H27 119.7
C28 C27 C26 120.56(13)
C28 C27 H27 119.7
C12 C13 H13 119.9
C12 C13 C14 120.13(14)
C14 C13 H13 119.9
C15 C14 H14 120.0
C13 C14 C15 120.00(14)
C13 C14 H14 120.0
C25 C30 H30 119.7
C25 C30 C29 120.67(14)
C29 C30 H30 119.7
C28 C29 C30 120.47(15)
C28 C29 H29 119.8
C30 C29 H29 119.8

loop_
_geom_bond_atom_site_label_1
_geom_bond_atom_site_label_2
_geom_bond_distance
O1 C7 1.2221(15)
N1 C7 1.3907(16)
N1 C16 1.4561(14)
N1 C8 1.4190(15)
C17 C16 1.5099(16)
C17 C18 1.3897(16)
C17 C22 1.4083(16)
C7 C1 1.4732(17)
C16 H16A 0.9700
C16 H16B 0.9700
C2 C8 1.4648(16)
C2 C1 1.3876(18)
C2 C3 1.3970(17)
C8 C9 1.3420(17)
C1 C6 1.3916(18)
C10 C9 1.4720(17)
C10 C11 1.3938(18)
C10 C15 1.3996(18)
C18 H18 0.9300
C18 C19 1.3903(17)
C22 C23 1.4547(17)
C22 C21 1.3982(18)
C23 C24 1.1887(18)
C9 H9 0.9300
C11 H11 0.9300
C11 C12 1.3832(19)
C25 C24 1.4415(18)
C25 C26 1.3917(19)
C25 C30 1.382(2)
C19 H19 0.9300
C19 C20 1.3812(19)
C3 H3 0.9300
C3 C4 1.387(2)
C15 H15 0.9300
C15 C14 1.390(2)
C20 H20 0.9300
C20 C21 1.3874(19)
C21 H21 0.9300
C26 H26 0.9300
C26 C27 1.3836(19)
C4 H4 0.9300
C4 C5 1.393(2)
C12 H12 0.9300
C12 C13 1.380(2)
C6 H6 0.9300
C6 C5 1.391(2)
C5 H5 0.9300
C28 H28 0.9300
C28 C27 1.374(2)
C28 C29 1.374(2)
C27 H27 0.9300
C13 H13 0.9300
C13 C14 1.382(2)
C14 H14 0.9300
C30 H30 0.9300
C30 C29 1.385(2)
C29 H29 0.9300
